data_7059894
loop_
_publ_author_name
'Mboyi, Cl\`eve D.'
'Daher, Ahmad'
'Khirzada, Neelab'
'Devillers, Charles H.'
'Cattey, H\'el\`ene'
'Fleurat-Lessard, Paul'
'Roger, Julien'
'Hierso, Jean-Cyrille'

_publ_section_title
;
 Synthesis and structural characterisation of bulky heptaaromatic
 (hetero)aryl o-substituted s-aryltetrazines
;
_journal_issue 35
_journal_name_full 'New Journal of Chemistry'
_journal_page_first 15235
_journal_page_last 15243
_journal_paper_doi 10.1039/D0NJ02338H
_journal_volume 44
_journal_year 2020
_chemical_formula_moiety 'C54 H58 N4, C H2 Cl2'
_chemical_formula_sum 'C55 H60 Cl2 N4'
_chemical_formula_weight 847.97
_space_group_crystal_system triclinic
_space_group_IT_number 2
_space_group_name_Hall '-P 1'
_space_group_name_H-M_alt 'P -1'
_atom_sites_solution_hydrogens geom
_atom_sites_solution_primary dual
_audit_update_record
;
2020-03-19 deposited with the CCDC.	2020-07-27 downloaded from the CCDC.
;
_cell_angle_alpha 77.642(2)
_cell_angle_beta 74.455(2)
_cell_angle_gamma 88.158(2)
_cell_formula_units_Z 2
_cell_length_a 11.4912(6)
_cell_length_b 12.8803(8)
_cell_length_c 17.1913(9)
_cell_measurement_reflns_used 9441
_cell_measurement_temperature 100.0
_cell_measurement_theta_max 27.50
_cell_measurement_theta_min 2.52
_cell_volume 2393.7(2)
_computing_cell_refinement 'SAINT V8.40A (bruker, 2016)'
_computing_data_collection 'APEX3 (Bruker, 2015)'
_computing_data_reduction 'SAINT V8.40A (bruker, 2016)'
_computing_molecular_graphics 'Olex2 (Dolomanov et al., 2009)'
_computing_publication_material 'Olex2 (Dolomanov et al., 2009)'
_computing_structure_refinement 'ShelXL (Sheldrick, 2015)'
_computing_structure_solution 'ShelXT (Sheldrick, 2015)'
_diffrn_ambient_temperature 100.0
_diffrn_detector CMOS
_diffrn_detector_area_resol_mean '1024 x 1024'
_diffrn_detector_type 'Photon 100'
_diffrn_measured_fraction_theta_full 0.999
_diffrn_measured_fraction_theta_max 0.998
_diffrn_measurement_device '\k-geometry diffractometer triump Mo'
_diffrn_measurement_device_type 'Bruker D8 Venture triumph Mo'
_diffrn_measurement_method '\f and \w scans''
_diffrn_radiation_collimation '0.6 mm'
_diffrn_radiation_monochromator 'TRIUMPH curved crystal'
_diffrn_radiation_probe x-ray
_diffrn_radiation_type MoK\a
_diffrn_radiation_wavelength 0.71073
_diffrn_reflns_av_R_equivalents 0.0782
_diffrn_reflns_av_unetI/netI 0.0428
_diffrn_reflns_Laue_measured_fraction_full 0.999
_diffrn_reflns_Laue_measured_fraction_max 0.998
_diffrn_reflns_limit_h_max 14
_diffrn_reflns_limit_h_min -14
_diffrn_reflns_limit_k_max 16
_diffrn_reflns_limit_k_min -16
_diffrn_reflns_limit_l_max 22
_diffrn_reflns_limit_l_min -22
_diffrn_reflns_number 105384
_diffrn_reflns_point_group_measured_fraction_full 0.999
_diffrn_reflns_point_group_measured_fraction_max 0.998
_diffrn_reflns_theta_full 25.242
_diffrn_reflns_theta_max 27.557
_diffrn_reflns_theta_min 2.376
_diffrn_source 'X-ray tube'
_diffrn_source_target Mo
_diffrn_source_type 'Siemens KFF Mo 2K-90C'
_diffrn_standards_number 0
_exptl_absorpt_coefficient_mu 0.176
_exptl_absorpt_correction_T_max 0.7456
_exptl_absorpt_correction_T_min 0.6769
_exptl_absorpt_correction_type multi-scan
_exptl_absorpt_process_details
'SADABS-2016/2 (Bruker,2016/2) was used for absorption correction. wR2(int) was 0.0748 before and 0.0638 after correction. The Ratio of minimum to maximum transmission is 0.9079. The \l/2 correction factor is Not present.'
_exptl_crystal_colour 'clear light red'
_exptl_crystal_colour_lustre clear
_exptl_crystal_colour_modifier light
_exptl_crystal_colour_primary red
_exptl_crystal_density_diffrn 1.176
_exptl_crystal_description prism
_exptl_crystal_F_000 904
_exptl_crystal_recrystallization_method
'The material was recrystallised from a mixture of ether and dichloromethane  by slow evaporation'
_exptl_crystal_size_max 0.3
_exptl_crystal_size_mid 0.25
_exptl_crystal_size_min 0.1
_refine_diff_density_max 0.579
_refine_diff_density_min -1.249
_refine_diff_density_rms 0.069
_refine_ls_extinction_method none
_refine_ls_goodness_of_fit_ref 1.028
_refine_ls_hydrogen_treatment constr
_refine_ls_matrix_type full
_refine_ls_number_parameters 593
_refine_ls_number_reflns 11025
_refine_ls_number_restraints 0
_refine_ls_restrained_S_all 1.028
_refine_ls_R_factor_all 0.0956
_refine_ls_R_factor_gt 0.0653
_refine_ls_shift/su_max 0.000
_refine_ls_shift/su_mean 0.000
_refine_ls_structure_factor_coef Fsqd
_refine_ls_weighting_details 'w=1/[\s^2^(Fo^2^)+(0.0586P)^2^+3.8275P] where P=(Fo^2^+2Fc^2^)/3'
_refine_ls_weighting_scheme calc
_refine_ls_wR_factor_gt 0.1463
_refine_ls_wR_factor_ref 0.1641
_reflns_Friedel_coverage 0.000
_reflns_number_gt 8080
_reflns_number_total 11025
_reflns_threshold_expression 'I > 2\s(I)'
_cod_data_source_file d0nj02338h2.cif
_cod_data_source_block Compound_4
_cod_depositor_comments 'Adding full bibliography for 7059892--7059896.cif.'
_cod_original_cell_volume 2393.8(2)
_cod_database_code 7059894
_shelx_space_group_comment
;
The symmetry employed for this shelxl refinement is uniquely defined
by the following loop, which should always be used as a source of
symmetry information in preference to the above space-group names.
They are only intended as comments.
;
_shelx_estimated_absorpt_t_max 0.983
_shelx_estimated_absorpt_t_min 0.949
_olex2_refinement_description
;
1. Fixed Uiso
 At 1.2 times of:
  All C(H) groups, All C(H,H) groups
 At 1.5 times of:
  All C(H,H,H) groups
2. Others
 Sof(C27A)=Sof(H27D)=Sof(H27E)=Sof(H27F)=Sof(C26A)=Sof(H26D)=Sof(H26E)=
 Sof(H26F)=Sof(C25A)=Sof(H25D)=Sof(H25E)=Sof(H25F)=1-FVAR(1)
 Sof(C25)=Sof(H25A)=Sof(H25B)=Sof(H25C)=Sof(C26)=Sof(H26A)=Sof(H26B)=Sof(H26C)=
 Sof(C27)=Sof(H27A)=Sof(H27B)=Sof(H27C)=FVAR(1)
3.a Secondary CH2 refined with riding coordinates:
 C55(H55A,H55B)
3.b Aromatic/amide H refined with riding coordinates:
 C4(H4), C5(H5), C6(H6), C9(H9), C10(H10), C12(H12), C13(H13), C19(H19),
 C20(H20), C22(H22), C23(H23), C31(H31), C32(H32), C33(H33), C36(H36), C37(H37),
  C39(H39), C40(H40), C46(H46), C47(H47), C49(H49), C50(H50)
3.c Idealised Me refined as rotating group:
 C15(H15A,H15B,H15C), C16(H16A,H16B,H16C), C17(H17A,H17B,H17C), C25(H25A,H25B,
 H25C), C26(H26A,H26B,H26C), C27(H27A,H27B,H27C), C42(H42A,H42B,H42C), C43(H43A,
 H43B,H43C), C44(H44A,H44B,H44C), C52(H52A,H52B,H52C), C53(H53A,H53B,H53C),
 C54(H54A,H54B,H54C), C27A(H27D,H27E,H27F), C26A(H26D,H26E,H26F), C25A(H25D,
 H25E,H25F)
;
_olex2_diffrn_ambient_temperature_device 'Oxford Cryosystems'
_olex2_exptl_crystal_mounting_method 'The crystal was mounted on a mylar loop with oil'
_olex2_submission_special_instructions 'No special instructions were received'

loop_
_space_group_symop_operation_xyz
'x, y, z'
'-x, -y, -z'

loop_
_atom_site_label
_atom_site_type_symbol
_atom_site_fract_x
_atom_site_fract_y
_atom_site_fract_z
_atom_site_U_iso_or_equiv
_atom_site_adp_type
_atom_site_occupancy
_atom_site_site_symmetry_order
_atom_site_calc_flag
_atom_site_refinement_flags_posn
_atom_site_refinement_flags_adp
_atom_site_refinement_flags_occupancy
_atom_site_disorder_assembly
_atom_site_disorder_group
C1 C 0.45789(18) 0.53908(16) 0.24947(12) 0.0106(4) Uani 1 1 d . . . . .
N1 N 0.39544(15) 0.53065(14) 0.32902(11) 0.0125(4) Uani 1 1 d . . . . .
C2 C 0.57860(18) 0.49121(16) 0.23044(12) 0.0115(4) Uani 1 1 d . . . . .
N2 N 0.29512(15) 0.58603(14) 0.34448(11) 0.0131(4) Uani 1 1 d . . . . .
C3 C 0.60759(19) 0.42528(16) 0.17233(13) 0.0129(4) Uani 1 1 d . . . . .
N3 N 0.41796(15) 0.58807(14) 0.18472(11) 0.0126(4) Uani 1 1 d . . . . .
C4 C 0.7263(2) 0.39196(18) 0.14911(14) 0.0178(4) Uani 1 1 d . . . . .
H4 H 0.747924 0.349847 0.108550 0.021 Uiso 1 1 calc R . . . .
N4 N 0.31653(15) 0.64096(14) 0.20006(11) 0.0124(4) Uani 1 1 d . . . . .
C5 C 0.8129(2) 0.4192(2) 0.18408(15) 0.0223(5) Uani 1 1 d . . . . .
H5 H 0.893428 0.396260 0.167253 0.027 Uiso 1 1 calc R . . . .
C6 C 0.7823(2) 0.48000(19) 0.24376(15) 0.0192(5) Uani 1 1 d . . . . .
H6 H 0.841348 0.496112 0.269211 0.023 Uiso 1 1 calc R . . . .
C7 C 0.66582(19) 0.51772(17) 0.26681(13) 0.0137(4) Uani 1 1 d . . . . .
C8 C 0.51533(19) 0.38389(16) 0.13970(13) 0.0124(4) Uani 1 1 d . . . . .
C9 C 0.4103(2) 0.33183(17) 0.19264(13) 0.0152(4) Uani 1 1 d . . . . .
H9 H 0.394709 0.326851 0.250469 0.018 Uiso 1 1 calc R . . . .
C10 C 0.3285(2) 0.28737(17) 0.16256(13) 0.0157(4) Uani 1 1 d . . . . .
H10 H 0.259157 0.250037 0.200364 0.019 Uiso 1 1 calc R . . . .
C11 C 0.34514(19) 0.29584(17) 0.07758(13) 0.0140(4) Uani 1 1 d . . . . .
C12 C 0.4504(2) 0.34747(17) 0.02498(13) 0.0146(4) Uani 1 1 d . . . . .
H12 H 0.465017 0.354141 -0.032959 0.018 Uiso 1 1 calc R . . . .
C13 C 0.53505(19) 0.38967(17) 0.05541(13) 0.0143(4) Uani 1 1 d . . . . .
H13 H 0.607209 0.422852 0.018058 0.017 Uiso 1 1 calc R . . . .
C14 C 0.2514(2) 0.24652(19) 0.04642(14) 0.0183(5) Uani 1 1 d . . . . .
C15 C 0.1248(2) 0.2826(3) 0.08570(18) 0.0392(7) Uani 1 1 d . . . . .
H15A H 0.104296 0.256065 0.145699 0.059 Uiso 1 1 calc GR . . . .
H15B H 0.065694 0.254369 0.063177 0.059 Uiso 1 1 calc GR . . . .
H15C H 0.123489 0.360462 0.073312 0.059 Uiso 1 1 calc GR . . . .
C16 C 0.2748(2) 0.28100(19) -0.04769(14) 0.0219(5) Uani 1 1 d . . . . .
H16A H 0.272426 0.358647 -0.063348 0.033 Uiso 1 1 calc GR . . . .
H16B H 0.212437 0.249098 -0.065219 0.033 Uiso 1 1 calc GR . . . .
H16C H 0.354401 0.257275 -0.074605 0.033 Uiso 1 1 calc GR . . . .
C17 C 0.2569(3) 0.1253(2) 0.07022(17) 0.0331(6) Uani 1 1 d . . . . .
H17A H 0.337969 0.102876 0.044942 0.050 Uiso 1 1 calc GR . . . .
H17B H 0.197383 0.092881 0.050487 0.050 Uiso 1 1 calc GR . . . .
H17C H 0.238779 0.102637 0.130470 0.050 Uiso 1 1 calc GR . . . .
C18 C 0.63972(18) 0.58668(17) 0.32862(13) 0.0132(4) Uani 1 1 d . . . . .
C19 C 0.6111(2) 0.69317(18) 0.30815(13) 0.0164(4) Uani 1 1 d . . . . .
H19 H 0.604963 0.722859 0.253881 0.020 Uiso 1 1 calc R . . . .
C20 C 0.5915(2) 0.75634(18) 0.36625(14) 0.0182(5) Uani 1 1 d . . . . .
H20 H 0.572179 0.828849 0.351116 0.022 Uiso 1 1 calc R . . . .
C21 C 0.59958(19) 0.71502(18) 0.44675(13) 0.0157(4) Uani 1 1 d . . . . .
C22 C 0.62685(19) 0.60822(18) 0.46688(13) 0.0161(4) Uani 1 1 d . . . . .
H22 H 0.631652 0.577988 0.521379 0.019 Uiso 1 1 calc R . . . .
C23 C 0.64714(19) 0.54516(18) 0.40871(14) 0.0156(4) Uani 1 1 d . . . . .
H23 H 0.666374 0.472635 0.423797 0.019 Uiso 1 1 calc R . . . .
C24 C 0.5776(2) 0.7850(2) 0.51077(15) 0.0248(5) Uani 1 1 d . . . . .
C25 C 0.5972(5) 0.7392(4) 0.5883(3) 0.0276(13) Uani 0.518(5) 1 d . . P A 1
H25A H 0.542570 0.677287 0.614862 0.041 Uiso 0.518(5) 1 calc GR . P A 1
H25B H 0.581522 0.791628 0.623403 0.041 Uiso 0.518(5) 1 calc GR . P A 1
H25C H 0.681103 0.716780 0.580630 0.041 Uiso 0.518(5) 1 calc GR . P A 1
C26 C 0.4431(4) 0.8257(4) 0.5214(3) 0.0256(12) Uani 0.518(5) 1 d . . P A 1
H26A H 0.434310 0.865201 0.467884 0.038 Uiso 0.518(5) 1 calc GR . P A 1
H26B H 0.425868 0.872434 0.561008 0.038 Uiso 0.518(5) 1 calc GR . P A 1
H26C H 0.386240 0.764674 0.541772 0.038 Uiso 0.518(5) 1 calc GR . P A 1
C27 C 0.6591(5) 0.8934(4) 0.4704(3) 0.0219(11) Uani 0.518(5) 1 d . . P A 1
H27A H 0.744939 0.876322 0.459479 0.033 Uiso 0.518(5) 1 calc GR . P A 1
H27B H 0.640666 0.941677 0.508869 0.033 Uiso 0.518(5) 1 calc GR . P A 1
H27C H 0.641100 0.927855 0.418471 0.033 Uiso 0.518(5) 1 calc GR . P A 1
C28 C 0.26237(18) 0.64336(16) 0.27915(12) 0.0111(4) Uani 1 1 d . . . . .
C29 C 0.15385(18) 0.71071(17) 0.29402(12) 0.0118(4) Uani 1 1 d . . . . .
C30 C 0.03826(19) 0.66183(17) 0.32692(13) 0.0140(4) Uani 1 1 d . . . . .
C31 C -0.06242(19) 0.72639(18) 0.33905(14) 0.0183(5) Uani 1 1 d . . . . .
H31 H -0.141097 0.694605 0.361184 0.022 Uiso 1 1 calc R . . . .
C32 C -0.0487(2) 0.83620(19) 0.31914(15) 0.0222(5) Uani 1 1 d . . . . .
H32 H -0.117999 0.879042 0.326967 0.027 Uiso 1 1 calc R . . . .
C33 C 0.0653(2) 0.88377(19) 0.28792(15) 0.0209(5) Uani 1 1 d . . . . .
H33 H 0.073560 0.959114 0.275027 0.025 Uiso 1 1 calc R . . . .
C34 C 0.16883(19) 0.82240(17) 0.27507(13) 0.0144(4) Uani 1 1 d . . . . .
C35 C 0.01899(18) 0.54409(17) 0.34757(13) 0.0130(4) Uani 1 1 d . . . . .
C36 C 0.07225(18) 0.48018(17) 0.29205(13) 0.0141(4) Uani 1 1 d . . . . .
H36 H 0.125675 0.511567 0.240232 0.017 Uiso 1 1 calc R . . . .
C37 C 0.04806(19) 0.37164(18) 0.31167(13) 0.0155(4) Uani 1 1 d . . . . .
H37 H 0.085005 0.330101 0.272661 0.019 Uiso 1 1 calc R . . . .
C38 C -0.02943(19) 0.32141(18) 0.38750(13) 0.0162(4) Uani 1 1 d . . . . .
C39 C -0.08234(19) 0.38583(18) 0.44244(13) 0.0166(4) Uani 1 1 d . . . . .
H39 H -0.135542 0.354534 0.494374 0.020 Uiso 1 1 calc R . . . .
C40 C -0.05881(18) 0.49494(18) 0.42275(13) 0.0149(4) Uani 1 1 d . . . . .
H40 H -0.096581 0.536729 0.461376 0.018 Uiso 1 1 calc R . . . .
C41 C -0.0553(2) 0.20189(19) 0.40490(15) 0.0255(5) Uani 1 1 d . . . . .
C42 C 0.0630(3) 0.1413(2) 0.3969(2) 0.0444(8) Uani 1 1 d . . . . .
H42A H 0.115419 0.163919 0.340646 0.067 Uiso 1 1 calc GR . . . .
H42B H 0.045245 0.064819 0.408334 0.067 Uiso 1 1 calc GR . . . .
H42C H 0.104018 0.156626 0.436515 0.067 Uiso 1 1 calc GR . . . .
C43 C -0.1361(3) 0.1608(2) 0.49263(17) 0.0377(7) Uani 1 1 d . . . . .
H43A H -0.095735 0.174787 0.532986 0.057 Uiso 1 1 calc GR . . . .
H43B H -0.150939 0.084092 0.501539 0.057 Uiso 1 1 calc GR . . . .
H43C H -0.213207 0.197232 0.499378 0.057 Uiso 1 1 calc GR . . . .
C44 C -0.1186(3) 0.1775(2) 0.34255(17) 0.0358(7) Uani 1 1 d . . . . .
H44A H -0.193646 0.216843 0.346718 0.054 Uiso 1 1 calc GR . . . .
H44B H -0.137193 0.101076 0.354598 0.054 Uiso 1 1 calc GR . . . .
H44C H -0.065293 0.199028 0.286509 0.054 Uiso 1 1 calc GR . . . .
C45 C 0.28959(19) 0.87776(16) 0.24662(13) 0.0147(4) Uani 1 1 d . . . . .
C46 C 0.3195(2) 0.94155(18) 0.29492(14) 0.0177(4) Uani 1 1 d . . . . .
H46 H 0.263013 0.948203 0.345163 0.021 Uiso 1 1 calc R . . . .
C47 C 0.4303(2) 0.99548(18) 0.27091(14) 0.0183(5) Uani 1 1 d . . . . .
H47 H 0.447912 1.038399 0.305101 0.022 Uiso 1 1 calc R . . . .
C48 C 0.51615(19) 0.98818(17) 0.19790(14) 0.0163(4) Uani 1 1 d . . . . .
C49 C 0.4840(2) 0.92661(18) 0.14885(14) 0.0188(5) Uani 1 1 d . . . . .
H49 H 0.539737 0.921585 0.097891 0.023 Uiso 1 1 calc R . . . .
C50 C 0.3735(2) 0.87255(17) 0.17199(14) 0.0171(4) Uani 1 1 d . . . . .
H50 H 0.354820 0.831665 0.136815 0.021 Uiso 1 1 calc R . . . .
C51 C 0.6393(2) 1.04588(18) 0.16900(15) 0.0196(5) Uani 1 1 d . . . . .
C52 C 0.7401(2) 0.9649(2) 0.15829(19) 0.0291(6) Uani 1 1 d . . . . .
H52A H 0.733991 0.915493 0.211304 0.044 Uiso 1 1 calc GR . . . .
H52B H 0.818848 1.002244 0.139363 0.044 Uiso 1 1 calc GR . . . .
H52C H 0.731741 0.925066 0.117360 0.044 Uiso 1 1 calc GR . . . .
C53 C 0.6488(2) 1.12290(19) 0.08576(16) 0.0259(5) Uani 1 1 d . . . . .
H53A H 0.645235 1.082497 0.044164 0.039 Uiso 1 1 calc GR . . . .
H53B H 0.725658 1.163268 0.068313 0.039 Uiso 1 1 calc GR . . . .
H53C H 0.581727 1.172072 0.091692 0.039 Uiso 1 1 calc GR . . . .
C54 C 0.6574(2) 1.1102(2) 0.23053(17) 0.0270(5) Uani 1 1 d . . . . .
H54A H 0.595727 1.164458 0.236218 0.041 Uiso 1 1 calc GR . . . .
H54B H 0.737807 1.144673 0.210285 0.041 Uiso 1 1 calc GR . . . .
H54C H 0.650173 1.062520 0.284406 0.041 Uiso 1 1 calc GR . . . .
Cl1 Cl 0.03294(8) 0.85781(10) 0.05529(7) 0.0678(3) Uani 1 1 d . . . . .
Cl2 Cl 0.07890(10) 0.63178(10) 0.06198(6) 0.0697(3) Uani 1 1 d . . . . .
C55 C 0.0630(6) 0.7345(6) 0.1120(3) 0.120(3) Uani 1 1 d . . . . .
H55A H 0.138125 0.742192 0.128300 0.144 Uiso 1 1 calc R . . . .
H55B H -0.003457 0.715735 0.163330 0.144 Uiso 1 1 calc R . . . .
C27A C 0.5587(9) 0.8908(5) 0.4838(4) 0.051(2) Uani 0.482(5) 1 d . . P A 2
H27D H 0.629416 0.922698 0.439808 0.077 Uiso 0.482(5) 1 calc GR . P A 2
H27E H 0.545966 0.927086 0.529935 0.077 Uiso 0.482(5) 1 calc GR . P A 2
H27F H 0.487211 0.898194 0.462451 0.077 Uiso 0.482(5) 1 calc GR . P A 2
C26A C 0.4685(5) 0.7284(5) 0.5874(3) 0.0263(13) Uani 0.482(5) 1 d . . P A 2
H26D H 0.395747 0.724960 0.568541 0.039 Uiso 0.482(5) 1 calc GR . P A 2
H26E H 0.452491 0.769648 0.630738 0.039 Uiso 0.482(5) 1 calc GR . P A 2
H26F H 0.491055 0.656310 0.609476 0.039 Uiso 0.482(5) 1 calc GR . P A 2
C25A C 0.6908(5) 0.7672(5) 0.5507(4) 0.0323(15) Uani 0.482(5) 1 d . . P A 2
H25D H 0.695871 0.691437 0.574427 0.048 Uiso 0.482(5) 1 calc GR . P A 2
H25E H 0.679787 0.807780 0.594162 0.048 Uiso 0.482(5) 1 calc GR . P A 2
H25F H 0.765587 0.791523 0.507670 0.048 Uiso 0.482(5) 1 calc GR . P A 2

loop_
_atom_site_aniso_label
_atom_site_aniso_U_11
_atom_site_aniso_U_22
_atom_site_aniso_U_33
_atom_site_aniso_U_23
_atom_site_aniso_U_13
_atom_site_aniso_U_12
C1 0.0101(9) 0.0105(9) 0.0122(9) -0.0041(7) -0.0032(7) -0.0016(7)
N1 0.0103(8) 0.0145(9) 0.0136(8) -0.0035(7) -0.0043(7) 0.0010(7)
C2 0.0106(9) 0.0121(10) 0.0112(9) -0.0016(8) -0.0028(8) 0.0017(7)
N2 0.0105(8) 0.0155(9) 0.0137(8) -0.0038(7) -0.0034(7) 0.0010(7)
C3 0.0135(10) 0.0116(10) 0.0128(10) -0.0016(8) -0.0030(8) 0.0012(8)
N3 0.0110(8) 0.0144(9) 0.0130(8) -0.0036(7) -0.0039(7) 0.0015(7)
C4 0.0184(11) 0.0168(11) 0.0199(11) -0.0088(9) -0.0042(9) 0.0027(9)
N4 0.0107(8) 0.0144(9) 0.0127(8) -0.0035(7) -0.0037(7) 0.0006(7)
C5 0.0137(11) 0.0263(12) 0.0293(13) -0.0129(10) -0.0051(9) 0.0088(9)
C6 0.0123(10) 0.0245(12) 0.0252(12) -0.0105(10) -0.0088(9) 0.0040(9)
C7 0.0124(10) 0.0143(10) 0.0156(10) -0.0048(8) -0.0047(8) 0.0015(8)
C8 0.0139(10) 0.0098(9) 0.0147(10) -0.0044(8) -0.0045(8) 0.0015(8)
C9 0.0190(11) 0.0187(11) 0.0089(9) -0.0052(8) -0.0035(8) 0.0012(8)
C10 0.0160(10) 0.0159(11) 0.0136(10) -0.0035(8) -0.0005(8) -0.0023(8)
C11 0.0162(10) 0.0135(10) 0.0151(10) -0.0063(8) -0.0069(8) 0.0034(8)
C12 0.0191(11) 0.0146(10) 0.0104(10) -0.0036(8) -0.0038(8) 0.0030(8)
C13 0.0148(10) 0.0127(10) 0.0136(10) -0.0026(8) -0.0012(8) 0.0021(8)
C14 0.0182(11) 0.0240(12) 0.0154(11) -0.0076(9) -0.0061(9) -0.0015(9)
C15 0.0175(13) 0.076(2) 0.0347(15) -0.0298(15) -0.0107(11) 0.0022(13)
C16 0.0280(13) 0.0241(12) 0.0185(11) -0.0074(9) -0.0121(10) 0.0004(10)
C17 0.0528(18) 0.0248(13) 0.0264(13) -0.0025(11) -0.0190(13) -0.0137(12)
C18 0.0079(9) 0.0178(11) 0.0164(10) -0.0072(8) -0.0046(8) -0.0003(8)
C19 0.0164(10) 0.0191(11) 0.0145(10) -0.0032(8) -0.0060(8) 0.0010(8)
C20 0.0215(11) 0.0148(11) 0.0197(11) -0.0059(9) -0.0065(9) 0.0028(9)
C21 0.0113(10) 0.0206(11) 0.0166(10) -0.0094(9) -0.0021(8) 0.0003(8)
C22 0.0124(10) 0.0223(11) 0.0148(10) -0.0039(9) -0.0057(8) 0.0003(8)
C23 0.0108(10) 0.0178(11) 0.0195(11) -0.0050(9) -0.0055(8) 0.0017(8)
C24 0.0234(12) 0.0304(13) 0.0237(12) -0.0181(10) -0.0018(10) -0.0024(10)
C25 0.048(3) 0.020(2) 0.018(2) -0.0098(19) -0.010(2) 0.006(2)
C26 0.022(2) 0.023(2) 0.031(3) -0.015(2) 0.002(2) 0.0034(19)
C27 0.028(3) 0.018(2) 0.019(2) -0.0052(18) -0.002(2) -0.0048(19)
C28 0.0085(9) 0.0111(9) 0.0139(10) -0.0032(8) -0.0027(8) -0.0020(7)
C29 0.0102(9) 0.0155(10) 0.0104(9) -0.0045(8) -0.0031(7) 0.0026(8)
C30 0.0124(10) 0.0182(11) 0.0127(10) -0.0048(8) -0.0047(8) 0.0012(8)
C31 0.0097(10) 0.0219(12) 0.0238(12) -0.0065(9) -0.0038(9) 0.0005(8)
C32 0.0130(10) 0.0225(12) 0.0320(13) -0.0102(10) -0.0052(9) 0.0086(9)
C33 0.0178(11) 0.0161(11) 0.0283(12) -0.0049(9) -0.0055(9) 0.0035(9)
C34 0.0126(10) 0.0155(10) 0.0155(10) -0.0044(8) -0.0039(8) 0.0027(8)
C35 0.0073(9) 0.0168(10) 0.0164(10) -0.0043(8) -0.0053(8) 0.0012(8)
C36 0.0089(9) 0.0192(11) 0.0138(10) -0.0037(8) -0.0021(8) -0.0016(8)
C37 0.0117(10) 0.0192(11) 0.0165(10) -0.0065(8) -0.0037(8) 0.0025(8)
C38 0.0141(10) 0.0179(11) 0.0162(10) -0.0026(8) -0.0043(8) 0.0009(8)
C39 0.0127(10) 0.0215(11) 0.0136(10) -0.0018(8) -0.0018(8) -0.0010(8)
C40 0.0092(9) 0.0230(11) 0.0153(10) -0.0085(9) -0.0045(8) 0.0018(8)
C41 0.0306(13) 0.0165(12) 0.0226(12) -0.0022(9) 0.0033(10) -0.0017(10)
C42 0.0501(19) 0.0236(14) 0.0432(18) 0.0046(13) 0.0044(14) 0.0121(13)
C43 0.0540(19) 0.0208(13) 0.0250(14) 0.0007(11) 0.0088(13) -0.0081(12)
C44 0.0458(17) 0.0247(14) 0.0312(14) -0.0109(11) 0.0053(12) -0.0171(12)
C45 0.0138(10) 0.0100(10) 0.0190(11) -0.0004(8) -0.0046(8) 0.0025(8)
C46 0.0168(11) 0.0164(11) 0.0179(11) -0.0046(9) -0.0008(9) 0.0007(8)
C47 0.0197(11) 0.0161(11) 0.0198(11) -0.0071(9) -0.0041(9) -0.0008(9)
C48 0.0142(10) 0.0111(10) 0.0208(11) 0.0003(8) -0.0029(9) 0.0005(8)
C49 0.0182(11) 0.0149(11) 0.0203(11) -0.0044(9) 0.0005(9) 0.0010(8)
C50 0.0175(11) 0.0156(11) 0.0179(11) -0.0057(8) -0.0026(9) 0.0004(8)
C51 0.0159(11) 0.0126(10) 0.0274(12) -0.0038(9) -0.0014(9) -0.0011(8)
C52 0.0149(11) 0.0209(12) 0.0493(17) -0.0077(11) -0.0050(11) 0.0014(9)
C53 0.0255(13) 0.0184(12) 0.0283(13) -0.0014(10) -0.0002(10) -0.0060(10)
C54 0.0223(12) 0.0241(13) 0.0346(14) -0.0080(11) -0.0053(11) -0.0073(10)
Cl1 0.0369(5) 0.0946(8) 0.0811(7) -0.0475(6) -0.0088(4) 0.0039(5)
Cl2 0.0635(6) 0.0805(7) 0.0553(6) 0.0065(5) -0.0162(5) 0.0051(5)
C55 0.143(5) 0.196(7) 0.046(3) -0.055(4) -0.052(3) 0.078(5)
C27A 0.111(8) 0.019(3) 0.022(3) -0.012(2) -0.010(4) 0.008(4)
C26A 0.022(3) 0.038(3) 0.021(3) -0.015(2) -0.002(2) 0.005(2)
C25A 0.024(3) 0.052(4) 0.027(3) -0.025(3) -0.002(2) -0.010(2)

loop_
_atom_type_symbol
_atom_type_description
_atom_type_scat_dispersion_real
_atom_type_scat_dispersion_imag
_atom_type_scat_source
C C 0.0033 0.0016 'International Tables Vol C Tables 4.2.6.8 and 6.1.1.4'
H H 0.0000 0.0000 'International Tables Vol C Tables 4.2.6.8 and 6.1.1.4'
Cl Cl 0.1484 0.1585 'International Tables Vol C Tables 4.2.6.8 and 6.1.1.4'
N N 0.0061 0.0033 'International Tables Vol C Tables 4.2.6.8 and 6.1.1.4'

loop_
_geom_angle_atom_site_label_1
_geom_angle_atom_site_label_2
_geom_angle_atom_site_label_3
_geom_angle
_geom_angle_site_symmetry_1
_geom_angle_site_symmetry_3
_geom_angle_publ_flag
N1 C1 C2 119.01(18) . . ?
N3 C1 N1 124.28(18) . . ?
N3 C1 C2 116.71(17) . . ?
N2 N1 C1 117.58(17) . . ?
C3 C2 C1 120.35(18) . . ?
C7 C2 C1 119.05(18) . . ?
C7 C2 C3 120.48(19) . . ?
N1 N2 C28 117.19(17) . . ?
C2 C3 C8 122.67(18) . . ?
C4 C3 C2 118.44(19) . . ?
C4 C3 C8 118.74(19) . . ?
N4 N3 C1 117.69(17) . . ?
C3 C4 H4 119.4 . . ?
C5 C4 C3 121.1(2) . . ?
C5 C4 H4 119.4 . . ?
N3 N4 C28 117.54(17) . . ?
C4 C5 H5 120.0 . . ?
C4 C5 C6 120.0(2) . . ?
C6 C5 H5 120.0 . . ?
C5 C6 H6 119.6 . . ?
C5 C6 C7 120.7(2) . . ?
C7 C6 H6 119.6 . . ?
C2 C7 C18 122.57(18) . . ?
C6 C7 C2 119.15(19) . . ?
C6 C7 C18 118.27(18) . . ?
C9 C8 C3 121.16(18) . . ?
C13 C8 C3 120.88(19) . . ?
C13 C8 C9 117.82(19) . . ?
C8 C9 H9 119.5 . . ?
C10 C9 C8 121.08(19) . . ?
C10 C9 H9 119.5 . . ?
C9 C10 H10 119.2 . . ?
C9 C10 C11 121.7(2) . . ?
C11 C10 H10 119.2 . . ?
C10 C11 C14 120.18(19) . . ?
C12 C11 C10 116.97(19) . . ?
C12 C11 C14 122.83(19) . . ?
C11 C12 H12 119.3 . . ?
C11 C12 C13 121.43(19) . . ?
C13 C12 H12 119.3 . . ?
C8 C13 C12 120.9(2) . . ?
C8 C13 H13 119.5 . . ?
C12 C13 H13 119.5 . . ?
C11 C14 C15 109.70(19) . . ?
C11 C14 C16 111.75(19) . . ?
C15 C14 C16 107.6(2) . . ?
C17 C14 C11 108.73(19) . . ?
C17 C14 C15 109.9(2) . . ?
C17 C14 C16 109.13(19) . . ?
C14 C15 H15A 109.5 . . ?
C14 C15 H15B 109.5 . . ?
C14 C15 H15C 109.5 . . ?
H15A C15 H15B 109.5 . . ?
H15A C15 H15C 109.5 . . ?
H15B C15 H15C 109.5 . . ?
C14 C16 H16A 109.5 . . ?
C14 C16 H16B 109.5 . . ?
C14 C16 H16C 109.5 . . ?
H16A C16 H16B 109.5 . . ?
H16A C16 H16C 109.5 . . ?
H16B C16 H16C 109.5 . . ?
C14 C17 H17A 109.5 . . ?
C14 C17 H17B 109.5 . . ?
C14 C17 H17C 109.5 . . ?
H17A C17 H17B 109.5 . . ?
H17A C17 H17C 109.5 . . ?
H17B C17 H17C 109.5 . . ?
C19 C18 C7 121.98(19) . . ?
C23 C18 C7 119.59(19) . . ?
C23 C18 C19 118.41(19) . . ?
C18 C19 H19 119.7 . . ?
C20 C19 C18 120.7(2) . . ?
C20 C19 H19 119.7 . . ?
C19 C20 H20 119.5 . . ?
C19 C20 C21 121.1(2) . . ?
C21 C20 H20 119.5 . . ?
C20 C21 C24 120.9(2) . . ?
C22 C21 C20 117.8(2) . . ?
C22 C21 C24 121.2(2) . . ?
C21 C22 H22 119.4 . . ?
C23 C22 C21 121.1(2) . . ?
C23 C22 H22 119.4 . . ?
C18 C23 H23 119.6 . . ?
C22 C23 C18 120.9(2) . . ?
C22 C23 H23 119.6 . . ?
C21 C24 C26 106.8(2) . . ?
C21 C24 C27 108.6(2) . . ?
C21 C24 C26A 106.5(3) . . ?
C21 C24 C25A 105.8(3) . . ?
C25 C24 C21 117.1(3) . . ?
C25 C24 C26 110.7(3) . . ?
C25 C24 C27 109.6(3) . . ?
C26 C24 C27 103.1(3) . . ?
C27A C24 C21 117.0(3) . . ?
C27A C24 C26A 112.5(5) . . ?
C27A C24 C25A 112.1(5) . . ?
C26A C24 C25A 101.6(3) . . ?
C24 C25 H25A 109.5 . . ?
C24 C25 H25B 109.5 . . ?
C24 C25 H25C 109.5 . . ?
H25A C25 H25B 109.5 . . ?
H25A C25 H25C 109.5 . . ?
H25B C25 H25C 109.5 . . ?
C24 C26 H26A 109.5 . . ?
C24 C26 H26B 109.5 . . ?
C24 C26 H26C 109.5 . . ?
H26A C26 H26B 109.5 . . ?
H26A C26 H26C 109.5 . . ?
H26B C26 H26C 109.5 . . ?
C24 C27 H27A 109.5 . . ?
C24 C27 H27B 109.5 . . ?
C24 C27 H27C 109.5 . . ?
H27A C27 H27B 109.5 . . ?
H27A C27 H27C 109.5 . . ?
H27B C27 H27C 109.5 . . ?
N2 C28 C29 118.77(18) . . ?
N4 C28 N2 124.79(19) . . ?
N4 C28 C29 116.35(18) . . ?
C30 C29 C28 119.48(18) . . ?
C30 C29 C34 121.04(19) . . ?
C34 C29 C28 119.48(18) . . ?
C29 C30 C35 122.51(19) . . ?
C31 C30 C29 118.6(2) . . ?
C31 C30 C35 118.88(19) . . ?
C30 C31 H31 119.6 . . ?
C32 C31 C30 120.8(2) . . ?
C32 C31 H31 119.6 . . ?
C31 C32 H32 119.8 . . ?
C33 C32 C31 120.3(2) . . ?
C33 C32 H32 119.8 . . ?
C32 C33 H33 119.5 . . ?
C32 C33 C34 120.9(2) . . ?
C34 C33 H33 119.5 . . ?
C29 C34 C45 123.07(18) . . ?
C33 C34 C29 118.3(2) . . ?
C33 C34 C45 118.53(19) . . ?
C36 C35 C30 122.24(19) . . ?
C40 C35 C30 119.93(19) . . ?
C40 C35 C36 117.8(2) . . ?
C35 C36 H36 119.6 . . ?
C37 C36 C35 120.8(2) . . ?
C37 C36 H36 119.6 . . ?
C36 C37 H37 119.1 . . ?
C36 C37 C38 121.8(2) . . ?
C38 C37 H37 119.1 . . ?
C37 C38 C41 119.5(2) . . ?
C39 C38 C37 117.0(2) . . ?
C39 C38 C41 123.4(2) . . ?
C38 C39 H39 119.3 . . ?
C40 C39 C38 121.4(2) . . ?
C40 C39 H39 119.3 . . ?
C35 C40 H40 119.4 . . ?
C39 C40 C35 121.3(2) . . ?
C39 C40 H40 119.4 . . ?
C38 C41 C42 110.2(2) . . ?
C38 C41 C43 111.7(2) . . ?
C38 C41 C44 109.4(2) . . ?
C42 C41 C43 107.5(2) . . ?
C44 C41 C42 109.0(2) . . ?
C44 C41 C43 108.9(2) . . ?
C41 C42 H42A 109.5 . . ?
C41 C42 H42B 109.5 . . ?
C41 C42 H42C 109.5 . . ?
H42A C42 H42B 109.5 . . ?
H42A C42 H42C 109.5 . . ?
H42B C42 H42C 109.5 . . ?
C41 C43 H43A 109.5 . . ?
C41 C43 H43B 109.5 . . ?
C41 C43 H43C 109.5 . . ?
H43A C43 H43B 109.5 . . ?
H43A C43 H43C 109.5 . . ?
H43B C43 H43C 109.5 . . ?
C41 C44 H44A 109.5 . . ?
C41 C44 H44B 109.5 . . ?
C41 C44 H44C 109.5 . . ?
H44A C44 H44B 109.5 . . ?
H44A C44 H44C 109.5 . . ?
H44B C44 H44C 109.5 . . ?
C46 C45 C34 118.92(19) . . ?
C46 C45 C50 117.7(2) . . ?
C50 C45 C34 123.4(2) . . ?
C45 C46 H46 119.4 . . ?
C47 C46 C45 121.2(2) . . ?
C47 C46 H46 119.4 . . ?
C46 C47 H47 119.2 . . ?
C46 C47 C48 121.6(2) . . ?
C48 C47 H47 119.2 . . ?
C47 C48 C49 116.8(2) . . ?
C47 C48 C51 123.5(2) . . ?
C49 C48 C51 119.7(2) . . ?
C48 C49 H49 118.9 . . ?
C50 C49 C48 122.2(2) . . ?
C50 C49 H49 118.9 . . ?
C45 C50 H50 119.8 . . ?
C49 C50 C45 120.5(2) . . ?
C49 C50 H50 119.8 . . ?
C48 C51 C52 109.75(18) . . ?
C48 C51 C53 108.93(19) . . ?
C48 C51 C54 112.07(19) . . ?
C52 C51 C53 109.3(2) . . ?
C54 C51 C52 108.5(2) . . ?
C54 C51 C53 108.24(19) . . ?
C51 C52 H52A 109.5 . . ?
C51 C52 H52B 109.5 . . ?
C51 C52 H52C 109.5 . . ?
H52A C52 H52B 109.5 . . ?
H52A C52 H52C 109.5 . . ?
H52B C52 H52C 109.5 . . ?
C51 C53 H53A 109.5 . . ?
C51 C53 H53B 109.5 . . ?
C51 C53 H53C 109.5 . . ?
H53A C53 H53B 109.5 . . ?
H53A C53 H53C 109.5 . . ?
H53B C53 H53C 109.5 . . ?
C51 C54 H54A 109.5 . . ?
C51 C54 H54B 109.5 . . ?
C51 C54 H54C 109.5 . . ?
H54A C54 H54B 109.5 . . ?
H54A C54 H54C 109.5 . . ?
H54B C54 H54C 109.5 . . ?
Cl1 C55 H55A 108.4 . . ?
Cl1 C55 H55B 108.4 . . ?
Cl2 C55 Cl1 115.5(2) . . ?
Cl2 C55 H55A 108.4 . . ?
Cl2 C55 H55B 108.4 . . ?
H55A C55 H55B 107.5 . . ?
C24 C27A H27D 109.5 . . ?
C24 C27A H27E 109.5 . . ?
C24 C27A H27F 109.5 . . ?
H27D C27A H27E 109.5 . . ?
H27D C27A H27F 109.5 . . ?
H27E C27A H27F 109.5 . . ?
C24 C26A H26D 109.5 . . ?
C24 C26A H26E 109.5 . . ?
C24 C26A H26F 109.5 . . ?
H26D C26A H26E 109.5 . . ?
H26D C26A H26F 109.5 . . ?
H26E C26A H26F 109.5 . . ?
C24 C25A H25D 109.5 . . ?
C24 C25A H25E 109.5 . . ?
C24 C25A H25F 109.5 . . ?
H25D C25A H25E 109.5 . . ?
H25D C25A H25F 109.5 . . ?
H25E C25A H25F 109.5 . . ?

loop_
_geom_bond_atom_site_label_1
_geom_bond_atom_site_label_2
_geom_bond_distance
_geom_bond_site_symmetry_2
_geom_bond_publ_flag
C1 N1 1.346(3) . ?
C1 C2 1.483(3) . ?
C1 N3 1.343(3) . ?
N1 N2 1.331(2) . ?
C2 C3 1.413(3) . ?
C2 C7 1.401(3) . ?
N2 C28 1.342(3) . ?
C3 C4 1.396(3) . ?
C3 C8 1.485(3) . ?
N3 N4 1.324(2) . ?
C4 H4 0.9500 . ?
C4 C5 1.381(3) . ?
N4 C28 1.342(3) . ?
C5 H5 0.9500 . ?
C5 C6 1.387(3) . ?
C6 H6 0.9500 . ?
C6 C7 1.393(3) . ?
C7 C18 1.491(3) . ?
C8 C9 1.392(3) . ?
C8 C13 1.391(3) . ?
C9 H9 0.9500 . ?
C9 C10 1.378(3) . ?
C10 H10 0.9500 . ?
C10 C11 1.402(3) . ?
C11 C12 1.390(3) . ?
C11 C14 1.533(3) . ?
C12 H12 0.9500 . ?
C12 C13 1.394(3) . ?
C13 H13 0.9500 . ?
C14 C15 1.534(3) . ?
C14 C16 1.534(3) . ?
C14 C17 1.530(4) . ?
C15 H15A 0.9800 . ?
C15 H15B 0.9800 . ?
C15 H15C 0.9800 . ?
C16 H16A 0.9800 . ?
C16 H16B 0.9800 . ?
C16 H16C 0.9800 . ?
C17 H17A 0.9800 . ?
C17 H17B 0.9800 . ?
C17 H17C 0.9800 . ?
C18 C19 1.393(3) . ?
C18 C23 1.391(3) . ?
C19 H19 0.9500 . ?
C19 C20 1.388(3) . ?
C20 H20 0.9500 . ?
C20 C21 1.399(3) . ?
C21 C22 1.392(3) . ?
C21 C24 1.533(3) . ?
C22 H22 0.9500 . ?
C22 C23 1.387(3) . ?
C23 H23 0.9500 . ?
C24 C25 1.412(5) . ?
C24 C26 1.592(5) . ?
C24 C27 1.622(5) . ?
C24 C27A 1.372(7) . ?
C24 C26A 1.612(6) . ?
C24 C25A 1.615(6) . ?
C25 H25A 0.9800 . ?
C25 H25B 0.9800 . ?
C25 H25C 0.9800 . ?
C26 H26A 0.9800 . ?
C26 H26B 0.9800 . ?
C26 H26C 0.9800 . ?
C27 H27A 0.9800 . ?
C27 H27B 0.9800 . ?
C27 H27C 0.9800 . ?
C28 C29 1.492(3) . ?
C29 C30 1.407(3) . ?
C29 C34 1.411(3) . ?
C30 C31 1.399(3) . ?
C30 C35 1.491(3) . ?
C31 H31 0.9500 . ?
C31 C32 1.386(3) . ?
C32 H32 0.9500 . ?
C32 C33 1.384(3) . ?
C33 H33 0.9500 . ?
C33 C34 1.400(3) . ?
C34 C45 1.491(3) . ?
C35 C36 1.398(3) . ?
C35 C40 1.392(3) . ?
C36 H36 0.9500 . ?
C36 C37 1.385(3) . ?
C37 H37 0.9500 . ?
C37 C38 1.402(3) . ?
C38 C39 1.395(3) . ?
C38 C41 1.527(3) . ?
C39 H39 0.9500 . ?
C39 C40 1.391(3) . ?
C40 H40 0.9500 . ?
C41 C42 1.534(4) . ?
C41 C43 1.535(3) . ?
C41 C44 1.534(4) . ?
C42 H42A 0.9800 . ?
C42 H42B 0.9800 . ?
C42 H42C 0.9800 . ?
C43 H43A 0.9800 . ?
C43 H43B 0.9800 . ?
C43 H43C 0.9800 . ?
C44 H44A 0.9800 . ?
C44 H44B 0.9800 . ?
C44 H44C 0.9800 . ?
C45 C46 1.395(3) . ?
C45 C50 1.397(3) . ?
C46 H46 0.9500 . ?
C46 C47 1.387(3) . ?
C47 H47 0.9500 . ?
C47 C48 1.392(3) . ?
C48 C49 1.396(3) . ?
C48 C51 1.528(3) . ?
C49 H49 0.9500 . ?
C49 C50 1.387(3) . ?
C50 H50 0.9500 . ?
C51 C52 1.535(3) . ?
C51 C53 1.536(3) . ?
C51 C54 1.534(3) . ?
C52 H52A 0.9800 . ?
C52 H52B 0.9800 . ?
C52 H52C 0.9800 . ?
C53 H53A 0.9800 . ?
C53 H53B 0.9800 . ?
C53 H53C 0.9800 . ?
C54 H54A 0.9800 . ?
C54 H54B 0.9800 . ?
C54 H54C 0.9800 . ?
Cl1 C55 1.754(6) . ?
Cl2 C55 1.706(6) . ?
C55 H55A 0.9900 . ?
C55 H55B 0.9900 . ?
C27A H27D 0.9800 . ?
C27A H27E 0.9800 . ?
C27A H27F 0.9800 . ?
C26A H26D 0.9800 . ?
C26A H26E 0.9800 . ?
C26A H26F 0.9800 . ?
C25A H25D 0.9800 . ?
C25A H25E 0.9800 . ?
C25A H25F 0.9800 . ?
